data_1507566
loop_
_publ_author_name
'Jaber, Deana M.'
'Burgin, Ryan N.'
'Helper, Matthew'
'Zavalij, Peter Y.'
'Doyle, Michael P.'

_publ_section_title
;
 Competitive [2,3]- and [1,2]-oxonium ylide rearrangements. Concerted or
 stepwise?
;
_journal_issue 7
_journal_name_full 'Organic letters'
_journal_page_first 1676
_journal_page_last 1679
_journal_paper_doi 10.1021/ol300213u
_journal_volume 14
_journal_year 2012
_chemical_formula_moiety 'C18 H18 O5'
_chemical_formula_sum 'C18 H18 O5'
_chemical_formula_weight 314.32
_chemical_name_common styryl-[2,3]
_chemical_name_systematic
;
styryl-[2,3]
;
_space_group_IT_number 14
_symmetry_cell_setting monoclinic
_symmetry_space_group_name_Hall '-P 2yn'
_symmetry_space_group_name_H-M 'P 1 21/n 1'
_atom_sites_solution_hydrogens difmap
_atom_sites_solution_primary direct
_atom_sites_solution_secondary direct
_audit_creation_method 'SHELXL-97 & ZCIF'
_cell_angle_alpha 90.00
_cell_angle_beta 113.8418(12)
_cell_angle_gamma 90.00
_cell_formula_units_Z 4
_cell_length_a 6.4080(5)
_cell_length_b 32.530(3)
_cell_length_c 7.8956(6)
_cell_measurement_reflns_used 15412
_cell_measurement_temperature 150(2)
_cell_measurement_theta_max 31.1
_cell_measurement_theta_min 2.5
_cell_volume 1505.4(2)
_computing_cell_refinement Apex2
_computing_data_collection 'Apex2 (Bruker, 2005)'
_computing_data_reduction Apex2
_computing_molecular_graphics 'XSHEL (Bruker, 2004)'
_computing_publication_material SHELXL-97
_computing_structure_refinement 'SHELXL-97 (Sheldrick, 1997)'
_computing_structure_solution 'SHELXS-97 (Sheldrick, 1990)'
_diffrn_ambient_temperature 150(2)
_diffrn_detector 'CCD area detector'
_diffrn_detector_area_resol_mean 11.198
_diffrn_detector_type 'Bruker Smart Apex II'
_diffrn_measured_fraction_theta_full 0.999
_diffrn_measured_fraction_theta_max 0.999
_diffrn_measurement_details 610,610,610,1200
_diffrn_measurement_device_type 'three-circle diffractometer'
_diffrn_measurement_method '\w and \f scans'
_diffrn_measurement_specimen_support 'MiTeGen loop'
_diffrn_orient_matrix_type standard
_diffrn_orient_matrix_UB_11 0.1203753
_diffrn_orient_matrix_UB_12 -0.0018274
_diffrn_orient_matrix_UB_13 0.1289287
_diffrn_orient_matrix_UB_21 0.0240259
_diffrn_orient_matrix_UB_22 0.0303839
_diffrn_orient_matrix_UB_23 0.0006120
_diffrn_orient_matrix_UB_31 -0.1184992
_diffrn_orient_matrix_UB_32 0.0043010
_diffrn_orient_matrix_UB_33 0.0505063
_diffrn_radiation_monochromator graphite
_diffrn_radiation_source 'fine-focus sealed tube'
_diffrn_radiation_type MoK\a
_diffrn_radiation_wavelength 0.71073
_diffrn_reflns_av_R_equivalents 0.0186
_diffrn_reflns_av_sigmaI/netI 0.0119
_diffrn_reflns_limit_h_max 9
_diffrn_reflns_limit_h_min -9
_diffrn_reflns_limit_k_max 45
_diffrn_reflns_limit_k_min -44
_diffrn_reflns_limit_l_max 11
_diffrn_reflns_limit_l_min -11
_diffrn_reflns_number 24755
_diffrn_reflns_theta_full 30.00
_diffrn_reflns_theta_max 30.00
_diffrn_reflns_theta_min 2.50
_diffrn_source_current 30.00
_diffrn_source_voltage 50.00
_diffrn_standards_decay_% 0
_exptl_absorpt_coefficient_mu 0.101
_exptl_absorpt_correction_T_max 0.980
_exptl_absorpt_correction_T_min 0.916
_exptl_absorpt_correction_type multi-scan
_exptl_absorpt_process_details 'SADABS (Sheldrick, 1996)'
_exptl_crystal_colour colourless
_exptl_crystal_density_diffrn 1.387
_exptl_crystal_density_method 'not measured'
_exptl_crystal_description prism
_exptl_crystal_F_000 664
_exptl_crystal_id 'Doyle/Jaber styryl-[2,3]-minor product - prisms 150K'
_exptl_crystal_size_max 0.35
_exptl_crystal_size_mid 0.32
_exptl_crystal_size_min 0.20
_refine_diff_density_max 0.425
_refine_diff_density_min -0.197
_refine_diff_density_rms 0.042
_refine_ls_extinction_method none
_refine_ls_goodness_of_fit_ref 1.000
_refine_ls_hydrogen_treatment mixed
_refine_ls_matrix_type full
_refine_ls_number_parameters 268
_refine_ls_number_reflns 4363
_refine_ls_number_restraints 0
_refine_ls_restrained_S_all 1.000
_refine_ls_R_factor_all 0.0408
_refine_ls_R_factor_gt 0.0378
_refine_ls_shift/su_max 0.000
_refine_ls_shift/su_mean 0.000
_refine_ls_structure_factor_coef Fsqd
_refine_ls_weighting_details 'w=1/[\s^2^(Fo^2^)+(0.01P)^2^+1.001P], P=(max(Fo^2^,0)+2Fc^2^)/3'
_refine_ls_weighting_scheme calc
_refine_ls_wR_factor_gt 0.0733
_refine_ls_wR_factor_ref 0.0744
_reflns_number_gt 4007
_reflns_number_total 4363
_reflns_threshold_expression >2sigma(I)
_cod_data_source_file ol300213u_si_003.cif
_cod_data_source_block 1993
_cod_depositor_comments
;
The following automatic conversions were performed:

'_symmetry_cell_setting' value 'Monoclinic' changed to 'monoclinic'
according to /home/saulius/struct/CIF-dictionaries/cif_core.dic
dictionary named 'cif_core.dic' version 2.4.1 from 2010-06-29.

Automatic conversion script
Id: cif_fix_values 1715 2011-07-08 13:25:40Z adriana 
;
_cod_original_sg_symbol_H-M P21/n
_cod_database_code 1507566
_diffrn_measurement_frame_width-ccd -0.30
_diffrn_measurement_total_frames-ccd 3030
_diffrn_measurement_frame_time-ccd 15
_diffrn_measurement_total_time-ccd 17.7
_diffrn_detector_distance-ccd 5.000
_diffrn_measurement_frame_size-ccd 512

loop_
_symmetry_equiv_pos_as_xyz
'x, y, z'
'-x+1/2, y+1/2, -z+1/2'
'-x, -y, -z'
'x-1/2, -y-1/2, z-1/2'

loop_
_atom_site_label
_atom_site_type_symbol
_atom_site_fract_x
_atom_site_fract_y
_atom_site_fract_z
_atom_site_U_iso_or_equiv
_atom_site_adp_type
_atom_site_occupancy
_atom_site_symmetry_multiplicity
_atom_site_calc_flag
_atom_site_refinement_flags
C1 C 0.95413(18) 0.19039(3) 0.11266(15) 0.0226(2) Uani 1 1 d .
H1 H 0.812(2) 0.1789(4) 0.1026(19) 0.031(4) Uiso 1 1 d .
C2 C 0.9643(2) 0.23159(3) 0.06813(16) 0.0279(2) Uani 1 1 d .
H2 H 0.828(3) 0.2477(5) 0.026(2) 0.037(4) Uiso 1 1 d .
C3 C 1.1683(2) 0.24891(4) 0.08173(16) 0.0290(2) Uani 1 1 d .
H3 H 1.173(3) 0.2768(5) 0.051(2) 0.036(4) Uiso 1 1 d .
C4 C 1.3628(2) 0.22478(4) 0.13989(16) 0.0275(2) Uani 1 1 d .
H4 H 1.505(3) 0.2363(5) 0.150(2) 0.035(4) Uiso 1 1 d .
C5 C 1.35468(18) 0.18361(3) 0.18472(14) 0.0220(2) Uani 1 1 d .
H5 H 1.490(2) 0.1671(4) 0.226(2) 0.030(4) Uiso 1 1 d .
C6 C 1.14969(17) 0.16591(3) 0.17052(13) 0.01751(18) Uani 1 1 d .
C7 C 1.15061(16) 0.12039(3) 0.21219(13) 0.01637(17) Uani 1 1 d .
H7 H 1.305(2) 0.1133(4) 0.2989(17) 0.017(3) Uiso 1 1 d .
C8 C 1.07402(17) 0.09322(3) 0.04235(14) 0.01812(18) Uani 1 1 d .
H8 H 1.125(2) 0.0653(4) 0.0652(17) 0.020(3) Uiso 1 1 d .
C9 C 0.91109(18) 0.10294(3) -0.12080(14) 0.01978(19) Uani 1 1 d .
H9 H 0.855(2) 0.1305(4) -0.1461(18) 0.026(3) Uiso 1 1 d .
C10 C 0.78307(19) 0.06983(3) -0.25793(14) 0.0228(2) Uani 1 1 d .
H10A H 0.882(2) 0.0538(4) -0.302(2) 0.031(3) Uiso 1 1 d .
H10B H 0.659(2) 0.0820(4) -0.363(2) 0.031(3) Uiso 1 1 d .
C11 C 0.68420(17) 0.04100(3) -0.15808(13) 0.01944(18) Uani 1 1 d .
O11 O 0.72066(15) 0.00427(2) -0.15027(12) 0.02797(17) Uani 1 1 d .
C12 C 0.54134(17) 0.05929(3) -0.06222(14) 0.01891(18) Uani 1 1 d .
H12A H 0.421(2) 0.0396(4) -0.0796(18) 0.022(2) Uiso 1 1 d .
H12B H 0.477(2) 0.0853(4) -0.1205(18) 0.022(2) Uiso 1 1 d .
C13 C 0.65763(16) 0.06689(3) 0.14885(14) 0.01768(18) Uani 1 1 d .
H13 H 0.536(2) 0.0674(4) 0.1936(17) 0.019(3) Uiso 1 1 d .
O13 O 0.75886(11) 0.10798(2) 0.18641(10) 0.01745(14) Uani 1 1 d .
C14 C 0.84268(18) 0.03678(3) 0.26469(14) 0.01962(19) Uani 1 1 d .
H14A H 0.795(2) 0.0189(4) 0.3428(19) 0.030(3) Uiso 1 1 d .
H14B H 0.896(2) 0.0185(4) 0.191(2) 0.030(3) Uiso 1 1 d .
C15 C 1.04337(17) 0.06303(3) 0.38109(13) 0.01799(18) Uani 1 1 d .
O15 O 1.21686(14) 0.05186(2) 0.50497(11) 0.02662(17) Uani 1 1 d .
C16 C 0.99057(16) 0.10790(3) 0.31076(13) 0.01592(17) Uani 1 1 d .
C17 C 1.02132(17) 0.13641(3) 0.47396(13) 0.01853(18) Uani 1 1 d .
O17 O 0.86760(14) 0.14971(3) 0.50718(11) 0.02783(17) Uani 1 1 d .
O18 O 1.24270(13) 0.14347(2) 0.57415(10) 0.02503(16) Uani 1 1 d .
C19 C 1.2942(2) 0.16958(4) 0.73473(16) 0.0292(2) Uani 1 1 d .
H19A H 1.2052 0.1950 0.6975 0.032(3) Uiso 0.802(17) 1 calc PR
H19B H 1.4573 0.1762 0.7883 0.032(3) Uiso 0.802(17) 1 calc PR
H19C H 1.2551 0.1552 0.8269 0.032(3) Uiso 0.802(17) 1 calc PR
H19D H 1.4065 0.1559 0.8443 0.032(3) Uiso 0.198(17) 1 calc PR
H19E H 1.1544 0.1747 0.7535 0.032(3) Uiso 0.198(17) 1 calc PR
H19F H 1.3566 0.1958 0.7149 0.032(3) Uiso 0.198(17) 1 calc PR

loop_
_atom_site_aniso_label
_atom_site_aniso_U_11
_atom_site_aniso_U_22
_atom_site_aniso_U_33
_atom_site_aniso_U_23
_atom_site_aniso_U_13
_atom_site_aniso_U_12
C1 0.0228(5) 0.0202(5) 0.0242(5) 0.0019(4) 0.0089(4) 0.0004(4)
C2 0.0334(6) 0.0205(5) 0.0277(5) 0.0038(4) 0.0102(5) 0.0043(4)
C3 0.0418(7) 0.0189(5) 0.0240(5) 0.0013(4) 0.0109(5) -0.0054(4)
C4 0.0313(6) 0.0259(5) 0.0249(5) -0.0025(4) 0.0109(5) -0.0110(4)
C5 0.0217(5) 0.0229(5) 0.0205(5) -0.0025(4) 0.0076(4) -0.0042(4)
C6 0.0205(4) 0.0172(4) 0.0145(4) -0.0010(3) 0.0066(3) -0.0017(3)
C7 0.0153(4) 0.0170(4) 0.0164(4) 0.0001(3) 0.0060(3) 0.0001(3)
C8 0.0196(4) 0.0168(4) 0.0205(4) -0.0016(3) 0.0106(4) -0.0008(3)
C9 0.0231(5) 0.0192(5) 0.0189(4) -0.0010(4) 0.0105(4) -0.0022(4)
C10 0.0272(5) 0.0247(5) 0.0168(4) -0.0026(4) 0.0091(4) -0.0043(4)
C11 0.0186(4) 0.0211(5) 0.0158(4) -0.0025(4) 0.0040(3) -0.0017(4)
O11 0.0347(4) 0.0203(4) 0.0315(4) -0.0016(3) 0.0160(4) 0.0018(3)
C12 0.0167(4) 0.0196(4) 0.0184(4) -0.0016(4) 0.0049(4) -0.0003(3)
C13 0.0166(4) 0.0179(4) 0.0189(4) -0.0012(3) 0.0075(4) -0.0018(3)
O13 0.0145(3) 0.0166(3) 0.0187(3) -0.0008(3) 0.0041(3) 0.0001(2)
C14 0.0211(4) 0.0168(4) 0.0189(4) 0.0013(4) 0.0060(4) -0.0017(3)
C15 0.0204(4) 0.0178(4) 0.0165(4) 0.0010(3) 0.0082(4) 0.0003(3)
O15 0.0250(4) 0.0235(4) 0.0235(4) 0.0047(3) 0.0016(3) 0.0015(3)
C16 0.0158(4) 0.0160(4) 0.0149(4) -0.0002(3) 0.0050(3) 0.0003(3)
C17 0.0232(5) 0.0164(4) 0.0151(4) 0.0015(3) 0.0067(4) -0.0001(3)
O17 0.0278(4) 0.0334(4) 0.0228(4) -0.0053(3) 0.0108(3) 0.0045(3)
O18 0.0238(4) 0.0288(4) 0.0194(3) -0.0072(3) 0.0057(3) -0.0045(3)
C19 0.0362(6) 0.0253(5) 0.0210(5) -0.0074(4) 0.0062(4) -0.0065(4)

loop_
_atom_type_symbol
_atom_type_description
_atom_type_scat_dispersion_real
_atom_type_scat_dispersion_imag
_atom_type_scat_source
C C 0.0033 0.0016 'International Tables Vol C Tables 4.2.6.8 and 6.1.1.4'
H H 0.0000 0.0000 'International Tables Vol C Tables 4.2.6.8 and 6.1.1.4'
O O 0.0106 0.0060 'International Tables Vol C Tables 4.2.6.8 and 6.1.1.4'

loop_
_geom_angle_atom_site_label_1
_geom_angle_atom_site_label_2
_geom_angle_atom_site_label_3
_geom_angle
C2 C1 C6 120.23(10)
C2 C1 H1 119.5(9)
C6 C1 H1 120.3(9)
C3 C2 C1 120.65(11)
C3 C2 H2 120.1(9)
C1 C2 H2 119.3(9)
C4 C3 C2 119.29(11)
C4 C3 H3 120.8(9)
C2 C3 H3 120.0(9)
C3 C4 C5 120.55(11)
C3 C4 H4 120.2(9)
C5 C4 H4 119.2(9)
C4 C5 C6 120.47(10)
C4 C5 H5 120.3(9)
C6 C5 H5 119.3(9)
C1 C6 C5 118.80(9)
C1 C6 C7 123.51(9)
C5 C6 C7 117.65(9)
C8 C7 C6 114.02(8)
C8 C7 C16 104.19(7)
C6 C7 C16 114.46(8)
C8 C7 H7 110.9(7)
C6 C7 H7 107.3(7)
C16 C7 H7 105.7(7)
C9 C8 C7 124.54(9)
C9 C8 H8 118.9(8)
C7 C8 H8 115.1(8)
C8 C9 C10 120.75(10)
C8 C9 H9 120.5(8)
C10 C9 H9 118.0(8)
C9 C10 C11 106.71(8)
C9 C10 H10A 112.8(8)
C11 C10 H10A 108.5(8)
C9 C10 H10B 109.9(9)
C11 C10 H10B 109.1(8)
H10A C10 H10B 109.7(12)
O11 C11 C10 121.46(10)
O11 C11 C12 120.03(9)
C10 C11 C12 118.49(9)
C11 C12 C13 118.23(8)
C11 C12 H12A 105.9(8)
C13 C12 H12A 105.6(8)
C11 C12 H12B 109.3(8)
C13 C12 H12B 107.3(8)
H12A C12 H12B 110.4(11)
O13 C13 C14 106.97(8)
O13 C13 C12 110.23(8)
C14 C13 C12 117.58(8)
O13 C13 H13 105.3(7)
C14 C13 H13 109.6(7)
C12 C13 H13 106.5(7)
C16 O13 C13 113.28(7)
C15 C14 C13 105.47(8)
C15 C14 H14A 111.1(8)
C13 C14 H14A 113.1(8)
C15 C14 H14B 106.9(8)
C13 C14 H14B 113.7(8)
H14A C14 H14B 106.6(11)
O15 C15 C14 127.25(9)
O15 C15 C16 124.91(9)
C14 C15 C16 107.83(8)
O13 C16 C17 108.97(8)
O13 C16 C15 105.49(7)
C17 C16 C15 109.45(8)
O13 C16 C7 111.65(7)
C17 C16 C7 111.82(8)
C15 C16 C7 109.24(7)
O17 C17 O18 125.36(9)
O17 C17 C16 124.36(9)
O18 C17 C16 110.27(8)
C17 O18 C19 115.53(9)
O18 C19 H19A 109.5
O18 C19 H19B 109.5
H19A C19 H19B 109.5
O18 C19 H19C 109.5
H19A C19 H19C 109.5
H19B C19 H19C 109.5
O18 C19 H19D 109.5
H19A C19 H19D 141.1
H19B C19 H19D 56.3
H19C C19 H19D 56.3
O18 C19 H19E 109.5
H19A C19 H19E 56.3
H19B C19 H19E 141.1
H19C C19 H19E 56.3
H19D C19 H19E 109.5
O18 C19 H19F 109.5
H19A C19 H19F 56.3
H19B C19 H19F 56.3
H19C C19 H19F 141.1
H19D C19 H19F 109.5
H19E C19 H19F 109.5

loop_
_geom_bond_atom_site_label_1
_geom_bond_atom_site_label_2
_geom_bond_distance
C1 C2 1.3938(15)
C1 C6 1.3965(14)
C1 H1 0.960(14)
C2 C3 1.3870(17)
C2 H2 0.954(15)
C3 C4 1.3852(18)
C3 H3 0.942(15)
C4 C5 1.3917(15)
C4 H4 0.956(15)
C5 C6 1.3966(14)
C5 H5 0.958(14)
C6 C7 1.5163(13)
C7 C8 1.5128(13)
C7 C16 1.5709(13)
C7 H7 0.977(12)
C8 C9 1.3275(14)
C8 H8 0.956(13)
C9 C10 1.5124(14)
C9 H9 0.954(14)
C10 C11 1.5185(14)
C10 H10A 0.985(15)
C10 H10B 0.972(15)
C11 O11 1.2144(13)
C11 C12 1.5248(14)
C12 C13 1.5459(14)
C12 H12A 0.967(13)
C12 H12B 0.973(13)
C13 O13 1.4627(12)
C13 C14 1.5250(14)
C13 H13 0.979(13)
O13 C16 1.4107(11)
C14 C15 1.5074(14)
C14 H14A 0.985(14)
C14 H14B 0.985(14)
C15 O15 1.2023(12)
C15 C16 1.5497(13)
C16 C17 1.5343(13)
C17 O17 1.1980(13)
C17 O18 1.3356(12)
O18 C19 1.4489(13)
C19 H19A 0.9800
C19 H19B 0.9800
C19 H19C 0.9800
C19 H19D 0.9800
C19 H19E 0.9800
C19 H19F 0.9800

loop_
_geom_torsion_atom_site_label_1
_geom_torsion_atom_site_label_2
_geom_torsion_atom_site_label_3
_geom_torsion_atom_site_label_4
_geom_torsion
C6 C1 C2 C3 -0.44(17)
C1 C2 C3 C4 0.14(18)
C2 C3 C4 C5 -0.14(17)
C3 C4 C5 C6 0.44(16)
C2 C1 C6 C5 0.73(15)
C2 C1 C6 C7 -176.82(10)
C4 C5 C6 C1 -0.73(15)
C4 C5 C6 C7 176.96(9)
C1 C6 C7 C8 81.84(12)
C5 C6 C7 C8 -95.73(10)
C1 C6 C7 C16 -37.99(13)
C5 C6 C7 C16 144.44(9)
C6 C7 C8 C9 -36.28(13)
C16 C7 C8 C9 89.18(11)
C7 C8 C9 C10 -156.38(9)
C8 C9 C10 C11 55.31(13)
C9 C10 C11 O11 -125.71(11)
C9 C10 C11 C12 52.74(12)
O11 C11 C12 C13 79.96(12)
C10 C11 C12 C13 -98.52(11)
C11 C12 C13 O13 89.13(10)
C11 C12 C13 C14 -33.78(13)
C14 C13 O13 C16 1.27(10)
C12 C13 O13 C16 -127.65(8)
O13 C13 C14 C15 5.10(10)
C12 C13 C14 C15 129.65(9)
C13 C14 C15 O15 172.01(10)
C13 C14 C15 C16 -9.13(10)
C13 O13 C16 C17 -124.34(8)
C13 O13 C16 C15 -6.90(10)
C13 O13 C16 C7 111.65(8)
O15 C15 C16 O13 -171.17(9)
C14 C15 C16 O13 9.94(10)
O15 C15 C16 C17 -54.06(13)
C14 C15 C16 C17 127.05(8)
O15 C15 C16 C7 68.68(12)
C14 C15 C16 C7 -110.21(9)
C8 C7 C16 O13 -49.99(10)
C6 C7 C16 O13 75.19(10)
C8 C7 C16 C17 -172.39(8)
C6 C7 C16 C17 -47.21(11)
C8 C7 C16 C15 66.30(9)
C6 C7 C16 C15 -168.52(8)
O13 C16 C17 O17 13.52(13)
C15 C16 C17 O17 -101.37(11)
C7 C16 C17 O17 137.44(10)
O13 C16 C17 O18 -167.61(8)
C15 C16 C17 O18 77.50(10)
C7 C16 C17 O18 -43.69(11)
O17 C17 O18 C19 -0.18(15)
C16 C17 O18 C19 -179.04(8)
